data_7037162
loop_
_publ_author_name
'Esfandiarfard, Keyhan'
'Arkhypchuk, Anna I.'
'Orthaber, Andreas'
'Ott, Sascha'

_publ_section_title
;
 Synthesis of the first metal-free phosphanylphosphonate and its use in
 the &quot;phospha-Wittig-Horner&quot; reaction.
;
_journal_issue 5
_journal_name_full 'Dalton transactions (Cambridge, England : 2003)'
_journal_page_first 2201
_journal_page_last 2207
_journal_paper_doi 10.1039/c5dt03686k
_journal_volume 45
_journal_year 2016
_chemical_formula_sum 'C22 H40 O3 P2'
_chemical_formula_weight 414.48
_space_group_crystal_system triclinic
_space_group_IT_number 2
_space_group_name_Hall '-P 1'
_space_group_name_H-M_alt 'P -1'
_symmetry_space_group_name_Hall '-P 1'
_symmetry_space_group_name_H-M 'P -1'
_atom_sites_solution_hydrogens mixed
_audit_creation_method SHELXL-2014/7
_audit_update_record
;
2015-09-11 deposited with the CCDC.
2015-10-27 downloaded from the CCDC.
;
_cell_angle_alpha 74.848(2)
_cell_angle_beta 74.761(2)
_cell_angle_gamma 88.062(2)
_cell_formula_units_Z 2
_cell_length_a 9.5128(3)
_cell_length_b 10.5246(4)
_cell_length_c 12.6133(5)
_cell_measurement_reflns_used 3964
_cell_measurement_temperature 100(2)
_cell_measurement_theta_max 25.2
_cell_measurement_theta_min 1.7
_cell_volume 1175.24(8)
_computing_cell_refinement 'SAINT V7.68A(Bruker AXS, 2012)'
_computing_data_collection 'APEX2  (Bruker AXS, 2012)'
_computing_data_reduction 'SAINT V7.68A(Bruker AXS, 2012)'
_computing_molecular_graphics ' ORTEP for Windows (Farugia, 1997)'
_computing_structure_refinement 'SHELXL-2014/7 (Sheldrick, 2014)'
_diffrn_ambient_temperature 100(2)
_diffrn_measured_fraction_theta_full 0.999
_diffrn_measured_fraction_theta_max 0.992
_diffrn_measurement_device_type 'BrukerAPEX II with CCD'
_diffrn_measurement_method '\w -scans'
_diffrn_radiation_monochromator graphite'
_diffrn_radiation_source 'fine-focus sealed tube'
_diffrn_radiation_type MoK\a
_diffrn_radiation_wavelength 0.71073
_diffrn_reflns_av_R_equivalents 0.0492
_diffrn_reflns_av_unetI/netI 0.0758
_diffrn_reflns_laue_measured_fraction_full 0.999
_diffrn_reflns_laue_measured_fraction_max 0.992
_diffrn_reflns_limit_h_max 11
_diffrn_reflns_limit_h_min -12
_diffrn_reflns_limit_k_max 13
_diffrn_reflns_limit_k_min -13
_diffrn_reflns_limit_l_max 16
_diffrn_reflns_limit_l_min -16
_diffrn_reflns_number 18027
_diffrn_reflns_point_group_measured_fraction_full 0.999
_diffrn_reflns_point_group_measured_fraction_max 0.992
_diffrn_reflns_theta_full 25.242
_diffrn_reflns_theta_max 27.961
_diffrn_reflns_theta_min 1.734
_exptl_absorpt_coefficient_mu 0.203
_exptl_absorpt_correction_T_max 0.7456
_exptl_absorpt_correction_T_min 0.5095
_exptl_absorpt_correction_type multi-scan
_exptl_absorpt_process_details 'SADABS Sheldrick, 1996)'
_exptl_crystal_colour colorless
_exptl_crystal_density_diffrn 1.171
_exptl_crystal_description block
_exptl_crystal_F_000 452
_exptl_crystal_size_max 0.3
_exptl_crystal_size_mid 0.26
_exptl_crystal_size_min 0.22
_refine_diff_density_max 0.470
_refine_diff_density_min -0.590
_refine_diff_density_rms 0.072
_refine_ls_extinction_method none
_refine_ls_goodness_of_fit_ref 1.067
_refine_ls_hydrogen_treatment mixed
_refine_ls_matrix_type full
_refine_ls_number_parameters 259
_refine_ls_number_reflns 5613
_refine_ls_number_restraints 0
_refine_ls_restrained_S_all 1.067
_refine_ls_R_factor_all 0.0810
_refine_ls_R_factor_gt 0.0480
_refine_ls_shift/su_max 0.000
_refine_ls_shift/su_mean 0.000
_refine_ls_structure_factor_coef Fsqd
_refine_ls_weighting_details 'w=1/[\s^2^(Fo^2^)+(0.0564P)^2^+0.0511P] where P=(Fo^2^+2Fc^2^)/3'
_refine_ls_weighting_scheme calc
_refine_ls_wR_factor_gt 0.1106
_refine_ls_wR_factor_ref 0.1237
_reflns_Friedel_coverage 0.000
_reflns_number_gt 3964
_reflns_number_total 5613
_reflns_threshold_expression 'I > 2\s(I)'
_cod_data_source_file c5dt03686k2.cif
_cod_data_source_block shelx
_cod_depositor_comments 'Adding full bibliography for 7037161--7037162.cif.'
_cod_database_code 7037162
_shelx_shelxl_version_number 2014/7
_shelx_space_group_comment
;
The symmetry employed for this shelxl refinement is uniquely defined
by the following loop, which should always be used as a source of
symmetry information in preference to the above space-group names.
They are only intended as comments.
;
_exptl_absorpt_special_details
;
X-ray crystallographic data for I were collected from a single crystal
sample, which was mounted on a loop fiber. Data were collected using
a Bruker smart diffractometer equiped with an APEX II CCD Detector,
a graphite monochromator. The crystal-to-detector distance was 
5.0 cm, and the data collection was carried out in 512 x 512 pixel mode.
;

loop_
_space_group_symop_operation_xyz
'x, y, z'
'-x, -y, -z'

loop_
_atom_site_label
_atom_site_type_symbol
_atom_site_fract_x
_atom_site_fract_y
_atom_site_fract_z
_atom_site_U_iso_or_equiv
_atom_site_adp_type
_atom_site_occupancy
_atom_site_site_symmetry_order
_atom_site_calc_flag
_atom_site_refinement_flags_posn
_atom_site_refinement_flags_adp
P1 P 0.82067(6) 0.08080(5) 0.33246(4) 0.02018(15) Uani 1 1 d . .
P2 P 0.97176(6) 0.15332(5) 0.16421(4) 0.01954(14) Uani 1 1 d . .
O1 O 1.07374(15) 0.03188(12) 0.16668(11) 0.0229(3) Uani 1 1 d . .
O2 O 1.07611(15) 0.26498(12) 0.16918(11) 0.0233(3) Uani 1 1 d . .
O3 O 0.90628(15) 0.19250(13) 0.06748(11) 0.0268(3) Uani 1 1 d . .
C15 C 0.5905(2) 0.71810(18) 0.20470(16) 0.0228(5) Uani 1 1 d . .
H15A H 0.6333 0.6952 0.1328 0.034 Uiso 1 1 calc R U
H15B H 0.5870 0.8141 0.1905 0.034 Uiso 1 1 calc R U
H15C H 0.4914 0.6791 0.2377 0.034 Uiso 1 1 calc R U
C12 C 0.6839(2) 0.66481(17) 0.28776(15) 0.0176(4) Uani 1 1 d . .
C4 C 0.6973(2) 0.51537(17) 0.31128(14) 0.0149(4) Uani 1 1 d . .
C3 C 0.7752(2) 0.44910(17) 0.38745(14) 0.0154(4) Uani 1 1 d . .
H3 H 0.8161 0.4989 0.4257 0.018 Uiso 1 1 calc R U
C2 C 0.7964(2) 0.31508(17) 0.41047(14) 0.0142(4) Uani 1 1 d . .
C1 C 0.7454(2) 0.24249(17) 0.34542(14) 0.0147(4) Uani 1 1 d . .
C20 C 1.1932(3) 0.0324(2) 0.06554(17) 0.0345(6) Uani 1 1 d . .
H20A H 1.2562 0.1128 0.0446 0.041 Uiso 1 1 calc R U
H20B H 1.1530 0.0324 0.0006 0.041 Uiso 1 1 calc R U
C21 C 1.2792(2) -0.0851(2) 0.09018(18) 0.0320(5) Uani 1 1 d . .
H21A H 1.3156 -0.0863 0.1562 0.048 Uiso 1 1 calc R U
H21B H 1.3617 -0.0830 0.0240 0.048 Uiso 1 1 calc R U
H21C H 1.2176 -0.1643 0.1067 0.048 Uiso 1 1 calc R U
C23 C 1.1456(3) 0.4898(2) 0.1471(2) 0.0391(6) Uani 1 1 d . .
H23A H 1.1192 0.4751 0.2300 0.059 Uiso 1 1 calc R U
H23B H 1.1304 0.5819 0.1113 0.059 Uiso 1 1 calc R U
H23C H 1.2483 0.4701 0.1205 0.059 Uiso 1 1 calc R U
C22 C 1.0532(3) 0.40254(19) 0.11631(18) 0.0320(5) Uani 1 1 d . .
H22A H 0.9494 0.4224 0.1427 0.038 Uiso 1 1 calc R U
H22B H 1.0784 0.4180 0.0325 0.038 Uiso 1 1 calc R U
C14 C 0.6149(2) 0.70082(18) 0.40011(16) 0.0239(5) Uani 1 1 d . .
H14A H 0.6053 0.7965 0.3851 0.036 Uiso 1 1 calc R U
H14B H 0.6770 0.6720 0.4522 0.036 Uiso 1 1 calc R U
H14C H 0.5183 0.6570 0.4348 0.036 Uiso 1 1 calc R U
C13 C 0.8366(2) 0.73094(18) 0.23502(16) 0.0228(5) Uani 1 1 d . .
H13A H 0.8800 0.7096 0.1625 0.034 Uiso 1 1 calc R U
H13B H 0.8981 0.6988 0.2871 0.034 Uiso 1 1 calc R U
H13C H 0.8293 0.8266 0.2218 0.034 Uiso 1 1 calc R U
C5 C 0.6288(2) 0.43811(17) 0.26511(14) 0.0156(4) Uani 1 1 d . .
H5 H 0.5651 0.4790 0.2206 0.019 Uiso 1 1 calc R U
C6 C 0.6485(2) 0.30253(17) 0.28048(14) 0.0154(4) Uani 1 1 d . .
C16 C 0.5451(2) 0.23606(17) 0.23099(15) 0.0168(4) Uani 1 1 d . .
C19 C 0.5611(2) 0.08868(18) 0.23921(17) 0.0238(5) Uani 1 1 d . .
H19A H 0.5517 0.0402 0.3186 0.036 Uiso 1 1 calc R U
H19B H 0.6571 0.0743 0.1922 0.036 Uiso 1 1 calc R U
H19C H 0.4848 0.0572 0.2120 0.036 Uiso 1 1 calc R U
C17 C 0.3889(2) 0.25046(19) 0.30011(17) 0.0235(5) Uani 1 1 d . .
H17A H 0.3193 0.2135 0.2700 0.035 Uiso 1 1 calc R U
H17B H 0.3707 0.3439 0.2943 0.035 Uiso 1 1 calc R U
H17C H 0.3771 0.2032 0.3801 0.035 Uiso 1 1 calc R U
C18 C 0.5627(2) 0.30597(19) 0.10440(15) 0.0224(5) Uani 1 1 d . .
H18A H 0.4959 0.2641 0.0752 0.034 Uiso 1 1 calc R U
H18B H 0.6633 0.2993 0.0611 0.034 Uiso 1 1 calc R U
H18C H 0.5401 0.3990 0.0964 0.034 Uiso 1 1 calc R U
C7 C 0.8654(2) 0.25253(17) 0.51038(15) 0.0160(4) Uani 1 1 d . .
C10 C 0.8416(2) 0.33997(18) 0.59483(15) 0.0203(4) Uani 1 1 d . .
H10A H 0.8664 0.2912 0.6647 0.030 Uiso 1 1 calc R U
H10B H 0.7392 0.3639 0.6132 0.030 Uiso 1 1 calc R U
H10C H 0.9041 0.4201 0.5600 0.030 Uiso 1 1 calc R U
C8 C 1.0312(2) 0.23939(19) 0.47033(16) 0.0220(4) Uani 1 1 d . .
H8A H 1.0691 0.2009 0.5364 0.033 Uiso 1 1 calc R U
H8B H 1.0778 0.3266 0.4308 0.033 Uiso 1 1 calc R U
H8C H 1.0523 0.1823 0.4183 0.033 Uiso 1 1 calc R U
C9 C 0.7869(2) 0.12026(17) 0.58353(15) 0.0200(4) Uani 1 1 d . .
H9A H 0.7972 0.0578 0.5366 0.030 Uiso 1 1 calc R U
H9B H 0.6832 0.1345 0.6133 0.030 Uiso 1 1 calc R U
H9C H 0.8303 0.0845 0.6471 0.030 Uiso 1 1 calc R U
H1 H 0.927(2) 0.0806(17) 0.3758(15) 0.023(5) Uiso 1 1 d . .

loop_
_atom_site_aniso_label
_atom_site_aniso_U_11
_atom_site_aniso_U_22
_atom_site_aniso_U_33
_atom_site_aniso_U_23
_atom_site_aniso_U_13
_atom_site_aniso_U_12
P1 0.0251(3) 0.0151(3) 0.0198(3) -0.00510(19) -0.0051(2) 0.0047(2)
P2 0.0215(3) 0.0201(3) 0.0182(3) -0.0062(2) -0.0065(2) 0.0051(2)
O1 0.0242(8) 0.0217(7) 0.0207(7) -0.0068(5) -0.0019(6) 0.0092(6)
O2 0.0247(9) 0.0190(7) 0.0237(7) -0.0003(5) -0.0079(6) 0.0022(6)
O3 0.0276(9) 0.0350(8) 0.0197(7) -0.0086(6) -0.0093(6) 0.0083(7)
C15 0.0264(13) 0.0132(9) 0.0291(11) -0.0030(8) -0.0106(9) 0.0022(9)
C12 0.0203(11) 0.0109(9) 0.0219(9) -0.0037(7) -0.0068(8) 0.0014(8)
C4 0.0134(11) 0.0131(9) 0.0174(9) -0.0045(7) -0.0022(8) 0.0021(8)
C3 0.0152(11) 0.0154(9) 0.0169(9) -0.0067(7) -0.0037(8) -0.0007(8)
C2 0.0106(10) 0.0157(9) 0.0145(8) -0.0034(7) -0.0007(8) 0.0004(8)
C1 0.0133(10) 0.0126(9) 0.0164(9) -0.0035(7) -0.0014(8) 0.0001(7)
C20 0.0366(15) 0.0399(13) 0.0195(10) -0.0065(9) 0.0025(10) 0.0142(11)
C21 0.0305(14) 0.0427(14) 0.0261(11) -0.0163(10) -0.0074(10) 0.0119(11)
C23 0.0394(15) 0.0244(12) 0.0453(14) 0.0023(10) -0.0083(12) -0.0006(11)
C22 0.0376(15) 0.0209(11) 0.0325(12) 0.0030(9) -0.0111(11) 0.0052(10)
C14 0.0280(13) 0.0157(10) 0.0287(11) -0.0085(8) -0.0066(9) 0.0047(9)
C13 0.0234(12) 0.0172(10) 0.0270(10) -0.0041(8) -0.0066(9) -0.0006(9)
C5 0.0136(11) 0.0163(9) 0.0169(9) -0.0039(7) -0.0044(8) 0.0017(8)
C6 0.0150(11) 0.0155(9) 0.0149(8) -0.0054(7) -0.0010(8) -0.0004(8)
C16 0.0170(11) 0.0170(9) 0.0179(9) -0.0053(7) -0.0060(8) -0.0012(8)
C19 0.0255(13) 0.0185(10) 0.0314(11) -0.0100(8) -0.0110(10) -0.0008(9)
C17 0.0169(12) 0.0276(11) 0.0292(11) -0.0122(9) -0.0067(9) 0.0003(9)
C18 0.0246(12) 0.0241(10) 0.0219(10) -0.0088(8) -0.0093(9) 0.0020(9)
C7 0.0158(11) 0.0146(9) 0.0176(9) -0.0033(7) -0.0051(8) 0.0015(8)
C10 0.0209(12) 0.0228(10) 0.0188(9) -0.0053(8) -0.0078(8) -0.0010(9)
C8 0.0187(12) 0.0241(11) 0.0230(10) -0.0042(8) -0.0073(9) 0.0020(9)
C9 0.0210(12) 0.0203(10) 0.0164(9) -0.0015(7) -0.0043(8) 0.0000(8)

loop_
_atom_type_symbol
_atom_type_description
_atom_type_scat_dispersion_real
_atom_type_scat_dispersion_imag
_atom_type_scat_source
C C 0.0033 0.0016 'International Tables Vol C Tables 4.2.6.8 and 6.1.1.4'
H H 0.0000 0.0000 'International Tables Vol C Tables 4.2.6.8 and 6.1.1.4'
O O 0.0106 0.0060 'International Tables Vol C Tables 4.2.6.8 and 6.1.1.4'
P P 0.1023 0.0942 'International Tables Vol C Tables 4.2.6.8 and 6.1.1.4'

loop_
_geom_angle_atom_site_label_1
_geom_angle_atom_site_label_2
_geom_angle_atom_site_label_3
_geom_angle
C1 P1 P2 96.57(6)
C1 P1 H1 99.7(8)
P2 P1 H1 88.6(8)
O3 P2 O1 116.46(7)
O3 P2 O2 113.13(7)
O1 P2 O2 102.19(7)
O3 P2 P1 116.34(6)
O1 P2 P1 98.37(5)
O2 P2 P1 108.55(5)
C20 O1 P2 118.85(12)
C22 O2 P2 118.98(12)
C12 C15 H15A 109.5
C12 C15 H15B 109.5
H15A C15 H15B 109.5
C12 C15 H15C 109.5
H15A C15 H15C 109.5
H15B C15 H15C 109.5
C4 C12 C15 112.22(14)
C4 C12 C13 108.95(15)
C15 C12 C13 108.07(15)
C4 C12 C14 109.38(14)
C15 C12 C14 108.81(16)
C13 C12 C14 109.36(14)
C5 C4 C3 116.38(16)
C5 C4 C12 123.31(16)
C3 C4 C12 120.23(15)
C2 C3 C4 123.73(15)
C2 C3 H3 118.1
C4 C3 H3 118.1
C3 C2 C1 117.80(16)
C3 C2 C7 117.45(14)
C1 C2 C7 124.64(15)
C6 C1 C2 118.90(16)
C6 C1 P1 119.93(12)
C2 C1 P1 120.80(14)
O1 C20 C21 109.22(17)
O1 C20 H20A 109.8
C21 C20 H20A 109.8
O1 C20 H20B 109.8
C21 C20 H20B 109.8
H20A C20 H20B 108.3
C20 C21 H21A 109.5
C20 C21 H21B 109.5
H21A C21 H21B 109.5
C20 C21 H21C 109.5
H21A C21 H21C 109.5
H21B C21 H21C 109.5
C22 C23 H23A 109.5
C22 C23 H23B 109.5
H23A C23 H23B 109.5
C22 C23 H23C 109.5
H23A C23 H23C 109.5
H23B C23 H23C 109.5
O2 C22 C23 109.61(17)
O2 C22 H22A 109.7
C23 C22 H22A 109.7
O2 C22 H22B 109.7
C23 C22 H22B 109.7
H22A C22 H22B 108.2
C12 C14 H14A 109.5
C12 C14 H14B 109.5
H14A C14 H14B 109.5
C12 C14 H14C 109.5
H14A C14 H14C 109.5
H14B C14 H14C 109.5
C12 C13 H13A 109.5
C12 C13 H13B 109.5
H13A C13 H13B 109.5
C12 C13 H13C 109.5
H13A C13 H13C 109.5
H13B C13 H13C 109.5
C4 C5 C6 123.42(17)
C4 C5 H5 118.3
C6 C5 H5 118.3
C5 C6 C1 118.04(15)
C5 C6 C16 112.92(16)
C1 C6 C16 128.76(15)
C19 C16 C17 105.95(15)
C19 C16 C18 106.70(14)
C17 C16 C18 109.73(16)
C19 C16 C6 117.35(15)
C17 C16 C6 106.33(14)
C18 C16 C6 110.56(14)
C16 C19 H19A 109.5
C16 C19 H19B 109.5
H19A C19 H19B 109.5
C16 C19 H19C 109.5
H19A C19 H19C 109.5
H19B C19 H19C 109.5
C16 C17 H17A 109.5
C16 C17 H17B 109.5
H17A C17 H17B 109.5
C16 C17 H17C 109.5
H17A C17 H17C 109.5
H17B C17 H17C 109.5
C16 C18 H18A 109.5
C16 C18 H18B 109.5
H18A C18 H18B 109.5
C16 C18 H18C 109.5
H18A C18 H18C 109.5
H18B C18 H18C 109.5
C8 C7 C9 112.03(15)
C8 C7 C10 106.09(14)
C9 C7 C10 103.82(14)
C8 C7 C2 112.81(14)
C9 C7 C2 111.18(14)
C10 C7 C2 110.41(14)
C7 C10 H10A 109.5
C7 C10 H10B 109.5
H10A C10 H10B 109.5
C7 C10 H10C 109.5
H10A C10 H10C 109.5
H10B C10 H10C 109.5
C7 C8 H8A 109.5
C7 C8 H8B 109.5
H8A C8 H8B 109.5
C7 C8 H8C 109.5
H8A C8 H8C 109.5
H8B C8 H8C 109.5
C7 C9 H9A 109.5
C7 C9 H9B 109.5
H9A C9 H9B 109.5
C7 C9 H9C 109.5
H9A C9 H9C 109.5
H9B C9 H9C 109.5

loop_
_geom_bond_atom_site_label_1
_geom_bond_atom_site_label_2
_geom_bond_distance
P1 C1 1.8539(19)
P1 P2 2.1854(7)
P1 H1 1.266(19)
P2 O3 1.4716(13)
P2 O1 1.5770(14)
P2 O2 1.5877(13)
O1 C20 1.467(2)
O2 C22 1.462(2)
C15 C12 1.533(2)
C15 H15A 0.9800
C15 H15B 0.9800
C15 H15C 0.9800
C12 C4 1.530(2)
C12 C13 1.535(3)
C12 C14 1.536(3)
C4 C5 1.381(2)
C4 C3 1.396(2)
C3 C2 1.383(2)
C3 H3 0.9500
C2 C1 1.433(2)
C2 C7 1.557(2)
C1 C6 1.417(2)
C20 C21 1.470(3)
C20 H20A 0.9900
C20 H20B 0.9900
C21 H21A 0.9800
C21 H21B 0.9800
C21 H21C 0.9800
C23 C22 1.478(3)
C23 H23A 0.9800
C23 H23B 0.9800
C23 H23C 0.9800
C22 H22A 0.9900
C22 H22B 0.9900
C14 H14A 0.9800
C14 H14B 0.9800
C14 H14C 0.9800
C13 H13A 0.9800
C13 H13B 0.9800
C13 H13C 0.9800
C5 C6 1.402(2)
C5 H5 0.9500
C6 C16 1.563(2)
C16 C19 1.532(2)
C16 C17 1.538(3)
C16 C18 1.540(2)
C19 H19A 0.9800
C19 H19B 0.9800
C19 H19C 0.9800
C17 H17A 0.9800
C17 H17B 0.9800
C17 H17C 0.9800
C18 H18A 0.9800
C18 H18B 0.9800
C18 H18C 0.9800
C7 C8 1.538(3)
C7 C9 1.544(2)
C7 C10 1.551(2)
C10 H10A 0.9800
C10 H10B 0.9800
C10 H10C 0.9800
C8 H8A 0.9800
C8 H8B 0.9800
C8 H8C 0.9800
C9 H9A 0.9800
C9 H9B 0.9800
C9 H9C 0.9800
